data_7009347
loop_
_publ_author_name
'Lewis, Gareth R.'
'Dance, Ian'

_publ_section_title
;
 Crystal supramolecular motifs for [Ph4P]+ salts of [M(mnt)2]2&#x2212;,
 [M(mnt)2]&#x2212;, [{M(mnt)2}2]2&#x2212;, [M(mnt)3]3&#x2212; and
 [M(mnt)3]2&#x2212;
 (mnt2&#x2212;&#x2005;=&#x2005;maleonitriledithiolate)&#x200A;&#x2020;
;
_journal_issue 18
_journal_name_full 'Journal of the Chemical Society, Dalton Transactions'
_journal_page_first 3176
_journal_paper_doi 10.1039/b000093k
_journal_year 2000
_chemical_formula_sum 'C86.25 H64.5 Cr N6 O0.75 P3 S6'
_chemical_formula_weight 1534.21
_chemical_name_systematic
;
 ?
;
_space_group_IT_number 14
_symmetry_cell_setting monoclinic
_symmetry_space_group_name_Hall '-P 2ybc'
_symmetry_space_group_name_H-M 'P 1 21/c 1'
_atom_sites_solution_hydrogens geom
_atom_sites_solution_primary direct
_atom_sites_solution_secondary difmap
_audit_creation_method SHELXL-97
_cell_angle_alpha 90.00
_cell_angle_beta 117.822(10)
_cell_angle_gamma 90.00
_cell_formula_units_Z 4
_cell_length_a 24.5937(9)
_cell_length_b 14.7251(6)
_cell_length_c 25.2038(10)
_cell_measurement_reflns_used 116
_cell_measurement_temperature 298(2)
_cell_measurement_theta_max 24.98
_cell_measurement_theta_min 1.98
_cell_volume 8072.3(9)
_computing_cell_refinement 'local programs'
_computing_data_collection 'Bruker SMART'
_computing_data_reduction 'Bruker SAINT+'
_computing_structure_refinement 'SHELXL-97 (Sheldrick, 1997)'
_computing_structure_solution 'SHELXS-97 (Sheldrick, 1990)'
_diffrn_ambient_temperature 298(2)
_diffrn_measured_fraction_theta_full 1.000
_diffrn_measured_fraction_theta_max 1.000
_diffrn_measurement_device_type 'Bruker AXS SMART CCD diffractometer'
_diffrn_measurement_method '\w rotation with narrow frames'
_diffrn_radiation_monochromator graphite
_diffrn_radiation_source 'fine-focus sealed tube'
_diffrn_radiation_type MoK\a
_diffrn_radiation_wavelength 0.71073
_diffrn_reflns_av_R_equivalents 0.0781
_diffrn_reflns_av_sigmaI/netI 0.0833
_diffrn_reflns_limit_h_max 26
_diffrn_reflns_limit_h_min -26
_diffrn_reflns_limit_k_max 15
_diffrn_reflns_limit_k_min -15
_diffrn_reflns_limit_l_max 27
_diffrn_reflns_limit_l_min -27
_diffrn_reflns_number 56320
_diffrn_reflns_theta_full 22.50
_diffrn_reflns_theta_max 22.50
_diffrn_reflns_theta_min 1.62
_exptl_absorpt_coefficient_mu 0.405
_exptl_absorpt_correction_T_max 0.968679
_exptl_absorpt_correction_T_min 0.855886
_exptl_absorpt_correction_type SADABS
_exptl_crystal_colour brown
_exptl_crystal_density_diffrn 1.262
_exptl_crystal_density_method 'not measured'
_exptl_crystal_description plates
_exptl_crystal_F_000 3180
_exptl_crystal_size_max 0.17
_exptl_crystal_size_mid 0.15
_exptl_crystal_size_min 0.05
_refine_diff_density_max 0.384
_refine_diff_density_min -0.264
_refine_diff_density_rms 0.043
_refine_ls_extinction_method none
_refine_ls_goodness_of_fit_ref 0.835
_refine_ls_hydrogen_treatment mixed
_refine_ls_matrix_type full
_refine_ls_number_parameters 937
_refine_ls_number_reflns 10555
_refine_ls_number_restraints 27
_refine_ls_restrained_S_all 0.849
_refine_ls_R_factor_all 0.0991
_refine_ls_R_factor_gt 0.0438
_refine_ls_shift/su_max 0.565
_refine_ls_shift/su_mean 0.041
_refine_ls_structure_factor_coef Fsqd
_refine_ls_weighting_details 'calc w=1/[\s^2^(Fo^2^)+(0.0540P)^2^+0.0000P] where P=(Fo^2^+2Fc^2^)/3'
_refine_ls_weighting_scheme calc
_refine_ls_wR_factor_gt 0.0939
_refine_ls_wR_factor_ref 0.1092
_reflns_number_gt 5665
_reflns_number_total 10555
_reflns_threshold_expression >2sigma(I)
_cod_data_source_file b000093k.txt
_cod_data_source_block 9
_cod_original_cell_volume 8072.3(5)
_cod_original_sg_symbol_H-M P2(1)/c
_cod_original_formula_sum 'C86.25 H64.50 Cr N6 O0.75 P3 S6'
_cod_database_code 7009347

loop_
_symmetry_equiv_pos_as_xyz
'x, y, z'
'-x, y+1/2, -z+1/2'
'-x, -y, -z'
'x, -y-1/2, z-1/2'

loop_
_atom_site_label
_atom_site_type_symbol
_atom_site_fract_x
_atom_site_fract_y
_atom_site_fract_z
_atom_site_U_iso_or_equiv
_atom_site_adp_type
_atom_site_occupancy
_atom_site_symmetry_multiplicity
_atom_site_calc_flag
_atom_site_refinement_flags
_atom_site_disorder_assembly
_atom_site_disorder_group
Cr1 Cr 0.24340(3) 0.42263(4) 0.63907(3) 0.0522(2) Uani 1 1 d . . .
P1 P 0.02896(5) 0.68405(7) 0.73577(5) 0.0556(3) Uani 1 1 d . . .
P2 P 0.49738(6) 0.25706(9) 0.93596(6) 0.0693(4) Uani 1 1 d . . .
P3 P 0.20274(6) 0.85930(8) 0.56058(6) 0.0679(4) Uani 1 1 d . . .
S1 S 0.32702(5) 0.52787(7) 0.68177(5) 0.0616(3) Uani 1 1 d . . .
S2 S 0.21717(5) 0.47076(7) 0.71527(5) 0.0613(3) Uani 1 1 d . . .
S3 S 0.16733(5) 0.52284(7) 0.56854(5) 0.0582(3) Uani 1 1 d . . .
S4 S 0.27153(5) 0.39213(7) 0.56158(5) 0.0604(3) Uani 1 1 d . . .
S5 S 0.31352(5) 0.30862(7) 0.70116(5) 0.0643(3) Uani 1 1 d . . .
S6 S 0.16464(5) 0.31036(7) 0.60965(5) 0.0591(3) Uani 1 1 d . . .
N1 N 0.4156(2) 0.6609(3) 0.8201(2) 0.1036(16) Uani 1 1 d . . .
N2 N 0.2822(2) 0.5942(3) 0.8578(2) 0.1028(15) Uani 1 1 d . . .
N3 N 0.0904(2) 0.5830(3) 0.4079(2) 0.1017(16) Uani 1 1 d . . .
N4 N 0.2206(2) 0.4298(3) 0.4015(2) 0.1041(16) Uani 1 1 d . . .
N5 N 0.3143(2) 0.0812(3) 0.7620(2) 0.1206(19) Uani 1 1 d . . .
N6 N 0.1375(2) 0.0777(3) 0.6432(2) 0.1000(15) Uani 1 1 d . . .
C1 C 0.3264(2) 0.5577(3) 0.74822(18) 0.0552(12) Uani 1 1 d . . .
C2 C 0.2813(2) 0.5344(3) 0.76186(19) 0.0560(12) Uani 1 1 d . . .
C3 C 0.17146(19) 0.5029(3) 0.50321(19) 0.0537(11) Uani 1 1 d . . .
C4 C 0.21502(19) 0.4492(3) 0.50031(18) 0.0528(11) Uani 1 1 d . . .
C5 C 0.2644(2) 0.2191(3) 0.69344(19) 0.0587(12) Uani 1 1 d . . .
C6 C 0.2034(2) 0.2195(3) 0.65537(19) 0.0565(12) Uani 1 1 d . . .
C7 C 0.3761(2) 0.6145(3) 0.7886(2) 0.0717(14) Uani 1 1 d . . .
C8 C 0.2833(2) 0.5668(3) 0.8158(2) 0.0702(14) Uani 1 1 d . . .
C9 C 0.1269(2) 0.5471(3) 0.4494(2) 0.0635(13) Uani 1 1 d . . .
C10 C 0.2177(2) 0.4383(3) 0.4449(2) 0.0677(14) Uani 1 1 d . . .
C11 C 0.2920(2) 0.1416(3) 0.7313(2) 0.0753(15) Uani 1 1 d . . .
C12 C 0.1674(2) 0.1401(3) 0.6498(2) 0.0723(14) Uani 1 1 d . . .
C13 C 0.08141(19) 0.7759(3) 0.7509(2) 0.0561(12) Uani 1 1 d . . .
C14 C 0.0785(2) 0.8277(3) 0.7038(2) 0.0713(13) Uani 1 1 d . . .
H14A H 0.0526 0.8105 0.6645 0.086 Uiso 1 1 calc R . .
C15 C 0.1140(3) 0.9049(3) 0.7153(3) 0.0877(16) Uani 1 1 d . . .
H15A H 0.1119 0.9398 0.6836 0.105 Uiso 1 1 calc R . .
C16 C 0.1522(3) 0.9300(3) 0.7729(3) 0.0862(16) Uani 1 1 d . . .
H16A H 0.1758 0.9824 0.7804 0.103 Uiso 1 1 calc R . .
C17 C 0.1562(2) 0.8786(4) 0.8201(3) 0.0867(16) Uani 1 1 d . . .
H17A H 0.1829 0.8955 0.8594 0.104 Uiso 1 1 calc R . .
C18 C 0.1203(2) 0.8016(3) 0.8088(2) 0.0724(14) Uani 1 1 d . . .
H18A H 0.1224 0.7670 0.8406 0.087 Uiso 1 1 calc R . .
C19 C 0.0065(2) 0.6460(3) 0.66137(19) 0.0554(11) Uani 1 1 d . . .
C20 C -0.0449(2) 0.6825(3) 0.6128(2) 0.0682(13) Uani 1 1 d . . .
H20A H -0.0710 0.7210 0.6194 0.082 Uiso 1 1 calc R . .
C21 C -0.0572(2) 0.6619(4) 0.5553(2) 0.0849(16) Uani 1 1 d . . .
H21A H -0.0918 0.6864 0.5232 0.102 Uiso 1 1 calc R . .
C22 C -0.0191(3) 0.6058(4) 0.5448(3) 0.0985(19) Uani 1 1 d . . .
H22A H -0.0273 0.5933 0.5056 0.118 Uiso 1 1 calc R . .
C23 C 0.0312(3) 0.5679(4) 0.5918(3) 0.0961(18) Uani 1 1 d . . .
H23A H 0.0567 0.5288 0.5846 0.115 Uiso 1 1 calc R . .
C24 C 0.0440(2) 0.5881(3) 0.6501(2) 0.0726(14) Uani 1 1 d . . .
H24A H 0.0781 0.5624 0.6820 0.087 Uiso 1 1 calc R . .
C25 C 0.0656(2) 0.5957(3) 0.78968(19) 0.0582(12) Uani 1 1 d . . .
C26 C 0.1250(2) 0.5692(3) 0.8060(2) 0.0753(14) Uani 1 1 d . . .
H26A H 0.1471 0.5998 0.7899 0.090 Uiso 1 1 calc R . .
C27 C 0.1525(3) 0.4991(4) 0.8450(3) 0.0936(17) Uani 1 1 d . . .
H27A H 0.1926 0.4822 0.8550 0.112 Uiso 1 1 calc R . .
C28 C 0.1207(3) 0.4540(4) 0.8692(2) 0.1005(19) Uani 1 1 d . . .
H28A H 0.1391 0.4062 0.8958 0.121 Uiso 1 1 calc R . .
C29 C 0.0622(3) 0.4789(4) 0.8546(3) 0.109(2) Uani 1 1 d . . .
H29A H 0.0408 0.4480 0.8712 0.131 Uiso 1 1 calc R . .
C30 C 0.0340(2) 0.5503(3) 0.8149(2) 0.0845(15) Uani 1 1 d . . .
H30A H -0.0060 0.5674 0.8054 0.101 Uiso 1 1 calc R . .
C31 C -0.0367(2) 0.7232(3) 0.74170(18) 0.0551(12) Uani 1 1 d . . .
C32 C -0.0335(2) 0.8006(3) 0.77423(19) 0.0683(13) Uani 1 1 d . . .
H32A H 0.0026 0.8345 0.7919 0.082 Uiso 1 1 calc R . .
C33 C -0.0842(3) 0.8273(3) 0.7803(2) 0.0777(15) Uani 1 1 d . . .
H33A H -0.0817 0.8786 0.8028 0.093 Uiso 1 1 calc R . .
C34 C -0.1375(2) 0.7796(4) 0.7540(2) 0.0768(15) Uani 1 1 d . . .
H34A H -0.1714 0.7991 0.7579 0.092 Uiso 1 1 calc R . .
C35 C -0.1413(2) 0.7025(3) 0.7216(2) 0.0775(14) Uani 1 1 d . . .
H35A H -0.1778 0.6696 0.7039 0.093 Uiso 1 1 calc R . .
C36 C -0.0912(2) 0.6739(3) 0.7152(2) 0.0676(13) Uani 1 1 d . . .
H36A H -0.0939 0.6218 0.6933 0.081 Uiso 1 1 calc R . .
C37 C 0.5013(3) 0.2198(3) 0.8707(2) 0.0770(15) Uani 1 1 d . . .
C38 C 0.5513(3) 0.2428(4) 0.8632(3) 0.1049(19) Uani 1 1 d . . .
H38A H 0.5813 0.2812 0.8905 0.126 Uiso 1 1 calc R . .
C39 C 0.5569(3) 0.2092(6) 0.8151(4) 0.140(3) Uani 1 1 d . . .
H39A H 0.5911 0.2242 0.8103 0.168 Uiso 1 1 calc R . .
C40 C 0.5123(4) 0.1538(6) 0.7742(4) 0.153(3) Uani 1 1 d . . .
H40A H 0.5160 0.1321 0.7413 0.183 Uiso 1 1 calc R . .
C41 C 0.4625(4) 0.1305(5) 0.7815(3) 0.147(3) Uani 1 1 d . . .
H41A H 0.4324 0.0927 0.7537 0.177 Uiso 1 1 calc R . .
C42 C 0.4568(3) 0.1627(4) 0.8301(3) 0.1061(19) Uani 1 1 d . . .
H42A H 0.4232 0.1461 0.8354 0.127 Uiso 1 1 calc R . .
C43 C 0.5400(2) 0.1801(3) 0.9964(2) 0.0700(13) Uani 1 1 d . . .
C44 C 0.5548(2) 0.0945(4) 0.9842(3) 0.0868(16) Uani 1 1 d . . .
H44A H 0.5438 0.0775 0.9450 0.104 Uiso 1 1 calc R . .
C45 C 0.5860(3) 0.0348(4) 1.0308(4) 0.106(2) Uani 1 1 d . . .
H45A H 0.5960 -0.0228 1.0230 0.128 Uiso 1 1 calc R . .
C46 C 0.6021(3) 0.0595(5) 1.0878(3) 0.114(2) Uani 1 1 d . . .
H46A H 0.6234 0.0186 1.1188 0.137 Uiso 1 1 calc R . .
C47 C 0.5878(3) 0.1428(5) 1.1008(3) 0.110(2) Uani 1 1 d . . .
H47A H 0.5987 0.1583 1.1403 0.132 Uiso 1 1 calc R . .
C48 C 0.5571(2) 0.2040(4) 1.0552(3) 0.0925(17) Uani 1 1 d . . .
H48A H 0.5478 0.2615 1.0640 0.111 Uiso 1 1 calc R . .
C49 C 0.5302(2) 0.3676(3) 0.9545(2) 0.0710(14) Uani 1 1 d . . .
C50 C 0.4956(2) 0.4431(4) 0.9254(2) 0.0983(18) Uani 1 1 d . . .
H50A H 0.4543 0.4367 0.8980 0.118 Uiso 1 1 calc R . .
C51 C 0.5229(3) 0.5291(4) 0.9371(3) 0.112(2) Uani 1 1 d . . .
H51A H 0.4995 0.5796 0.9172 0.134 Uiso 1 1 calc R . .
C52 C 0.5823(3) 0.5394(4) 0.9767(3) 0.108(2) Uani 1 1 d . . .
H52A H 0.6003 0.5966 0.9831 0.129 Uiso 1 1 calc R . .
C53 C 0.6162(3) 0.4673(5) 1.0074(3) 0.109(2) Uani 1 1 d . . .
H53A H 0.6568 0.4758 1.0363 0.131 Uiso 1 1 calc R . .
C54 C 0.5911(3) 0.3802(4) 0.9962(2) 0.0946(17) Uani 1 1 d . . .
H54A H 0.6152 0.3307 1.0167 0.114 Uiso 1 1 calc R . .
C55 C 0.4190(2) 0.2599(3) 0.9210(2) 0.0652(13) Uani 1 1 d . . .
C56 C 0.4022(2) 0.2254(3) 0.9621(2) 0.0734(14) Uani 1 1 d . . .
H56A H 0.4316 0.1984 0.9972 0.088 Uiso 1 1 calc R . .
C57 C 0.3416(3) 0.2308(3) 0.9513(3) 0.0843(16) Uani 1 1 d . . .
H57A H 0.3303 0.2064 0.9787 0.101 Uiso 1 1 calc R . .
C58 C 0.2983(3) 0.2721(4) 0.9001(3) 0.0946(18) Uani 1 1 d . . .
H58A H 0.2578 0.2769 0.8934 0.113 Uiso 1 1 calc R . .
C59 C 0.3148(3) 0.3061(4) 0.8591(3) 0.0913(17) Uani 1 1 d . . .
H59A H 0.2854 0.3339 0.8244 0.110 Uiso 1 1 calc R . .
C60 C 0.3741(2) 0.2996(3) 0.8688(2) 0.0755(14) Uani 1 1 d . . .
H60A H 0.3846 0.3220 0.8403 0.091 Uiso 1 1 calc R . .
C61 C 0.2266(3) 0.9719(3) 0.5561(2) 0.0832(16) Uani 1 1 d . . .
C62 C 0.1889(3) 1.0441(4) 0.5341(3) 0.116(2) Uani 1 1 d . . .
H62A H 0.1467 1.0353 0.5178 0.139 Uiso 1 1 calc R . .
C63 C 0.2114(5) 1.1323(6) 0.5350(4) 0.146(4) Uani 1 1 d . . .
H63A H 0.1849 1.1814 0.5191 0.176 Uiso 1 1 calc R . .
C64 C 0.2722(6) 1.1422(6) 0.5595(5) 0.165(5) Uani 1 1 d . . .
H64A H 0.2874 1.2003 0.5603 0.198 Uiso 1 1 calc R . .
C65 C 0.3141(4) 1.0727(5) 0.5839(4) 0.157(3) Uani 1 1 d . . .
H65A H 0.3562 1.0830 0.6014 0.188 Uiso 1 1 calc R . .
C66 C 0.2898(4) 0.9859(4) 0.5810(3) 0.120(2) Uani 1 1 d . . .
H66A H 0.3163 0.9366 0.5959 0.144 Uiso 1 1 calc R . .
C67 C 0.1218(2) 0.8486(3) 0.5198(2) 0.0762(14) Uani 1 1 d . . .
C68 C 0.0851(3) 0.8924(4) 0.5398(3) 0.1049(19) Uani 1 1 d . . .
H68A H 0.1027 0.9320 0.5722 0.126 Uiso 1 1 calc R . .
C69 C 0.0224(4) 0.8777(5) 0.5120(4) 0.132(3) Uani 1 1 d . . .
H69A H -0.0020 0.9066 0.5261 0.159 Uiso 1 1 calc R . .
C70 C -0.0042(3) 0.8199(6) 0.4631(4) 0.140(3) Uani 1 1 d . . .
H70A H -0.0466 0.8111 0.4436 0.169 Uiso 1 1 calc R . .
C71 C 0.0320(4) 0.7759(5) 0.4439(3) 0.131(3) Uani 1 1 d . . .
H71A H 0.0141 0.7363 0.4115 0.157 Uiso 1 1 calc R . .
C72 C 0.0949(3) 0.7893(4) 0.4715(3) 0.0977(18) Uani 1 1 d . . .
H72A H 0.1191 0.7587 0.4579 0.117 Uiso 1 1 calc R . .
C73 C 0.2227(2) 0.8304(3) 0.63572(19) 0.0589(12) Uani 1 1 d . . .
C74 C 0.1978(2) 0.7530(3) 0.6467(2) 0.0697(13) Uani 1 1 d . . .
H74A H 0.1713 0.7168 0.6148 0.084 Uiso 1 1 calc R . .
C75 C 0.2121(2) 0.7291(3) 0.7046(3) 0.0788(15) Uani 1 1 d . . .
H75A H 0.1957 0.6766 0.7119 0.095 Uiso 1 1 calc R . .
C76 C 0.2509(3) 0.7834(4) 0.7515(3) 0.0937(17) Uani 1 1 d . . .
H76A H 0.2612 0.7668 0.7907 0.112 Uiso 1 1 calc R . .
C77 C 0.2744(2) 0.8610(4) 0.7412(3) 0.0953(18) Uani 1 1 d . . .
H77A H 0.2997 0.8980 0.7731 0.114 Uiso 1 1 calc R . .
C78 C 0.2609(2) 0.8848(3) 0.6840(3) 0.0810(15) Uani 1 1 d . . .
H78A H 0.2774 0.9377 0.6772 0.097 Uiso 1 1 calc R . .
C79 C 0.2391(2) 0.7857(3) 0.5310(2) 0.0611(12) Uani 1 1 d . . .
C80 C 0.2382(2) 0.8084(3) 0.4769(2) 0.0800(15) Uani 1 1 d . . .
H80A H 0.2204 0.8628 0.4580 0.096 Uiso 1 1 calc R . .
C81 C 0.2635(2) 0.7512(4) 0.4509(2) 0.0846(16) Uani 1 1 d . . .
H81A H 0.2620 0.7664 0.4144 0.102 Uiso 1 1 calc R . .
C82 C 0.2910(2) 0.6715(3) 0.4792(2) 0.0761(14) Uani 1 1 d . . .
H82A H 0.3080 0.6327 0.4618 0.091 Uiso 1 1 calc R . .
C83 C 0.29330(19) 0.6493(3) 0.5327(2) 0.0693(13) Uani 1 1 d . . .
H83A H 0.3123 0.5956 0.5518 0.083 Uiso 1 1 calc R . .
C84 C 0.2676(2) 0.7059(3) 0.5588(2) 0.0620(12) Uani 1 1 d . . .
H84A H 0.2696 0.6901 0.5954 0.074 Uiso 1 1 calc R . .
O1 O 0.4376(8) 1.4106(8) 0.5985(6) 0.333(7) Uani 0.75 1 d PDU . .
C85 C 0.4365(6) 1.2738(10) 0.6268(5) 0.251(7) Uani 0.75 1 d PDU . .
H85A H 0.4153 1.2738 0.5837 0.377 Uiso 0.75 1 calc PR . .
H85B H 0.4103 1.2486 0.6417 0.377 Uiso 0.75 1 calc PR . .
H85C H 0.4732 1.2379 0.6406 0.377 Uiso 0.75 1 calc PR . .
C86 C 0.4542(16) 1.3745(12) 0.6503(7) 0.54(2) Uani 0.75 1 d PDU . .
C87 C 0.4944(12) 1.4001(9) 0.7182(7) 0.500(19) Uani 0.75 1 d PDU . .
H87A H 0.5021 1.4643 0.7217 0.750 Uiso 0.75 1 calc PR . .
H87B H 0.5328 1.3681 0.7341 0.750 Uiso 0.75 1 calc PR . .
H87C H 0.4730 1.3836 0.7403 0.750 Uiso 0.75 1 calc PR . .

loop_
_atom_site_aniso_label
_atom_site_aniso_U_11
_atom_site_aniso_U_22
_atom_site_aniso_U_33
_atom_site_aniso_U_23
_atom_site_aniso_U_13
_atom_site_aniso_U_12
Cr1 0.0620(5) 0.0427(4) 0.0504(5) 0.0010(3) 0.0252(4) -0.0041(3)
P1 0.0643(8) 0.0525(7) 0.0534(8) -0.0013(6) 0.0303(7) 0.0013(6)
P2 0.0612(9) 0.0679(9) 0.0682(9) 0.0025(7) 0.0212(7) 0.0059(7)
P3 0.0868(10) 0.0436(7) 0.0665(9) 0.0005(6) 0.0300(8) 0.0005(7)
S1 0.0704(8) 0.0550(7) 0.0637(8) -0.0037(6) 0.0349(7) -0.0120(6)
S2 0.0705(8) 0.0620(8) 0.0576(8) -0.0033(6) 0.0351(7) -0.0112(6)
S3 0.0693(8) 0.0514(7) 0.0609(8) 0.0042(6) 0.0363(7) 0.0066(6)
S4 0.0720(8) 0.0539(7) 0.0560(8) 0.0060(6) 0.0306(7) 0.0140(6)
S5 0.0634(8) 0.0528(7) 0.0627(8) 0.0058(6) 0.0177(6) -0.0055(6)
S6 0.0617(8) 0.0508(7) 0.0543(7) 0.0045(6) 0.0181(6) -0.0059(6)
N1 0.083(3) 0.116(4) 0.097(4) -0.034(3) 0.030(3) -0.030(3)
N2 0.123(4) 0.120(4) 0.069(3) -0.017(3) 0.047(3) 0.004(3)
N3 0.097(4) 0.127(4) 0.076(3) 0.042(3) 0.037(3) 0.039(3)
N4 0.146(4) 0.106(4) 0.067(3) 0.013(3) 0.055(3) 0.056(3)
N5 0.121(4) 0.065(3) 0.111(4) 0.029(3) 0.001(3) -0.009(3)
N6 0.110(4) 0.075(3) 0.102(4) 0.005(3) 0.039(3) -0.033(3)
C1 0.060(3) 0.046(3) 0.050(3) 0.002(2) 0.018(3) -0.001(2)
C2 0.070(3) 0.051(3) 0.046(3) 0.001(2) 0.027(3) 0.006(2)
C3 0.059(3) 0.045(3) 0.056(3) 0.007(2) 0.025(3) 0.003(2)
C4 0.065(3) 0.045(3) 0.048(3) -0.001(2) 0.026(3) -0.005(2)
C5 0.082(4) 0.043(3) 0.045(3) 0.004(2) 0.024(3) -0.004(3)
C6 0.071(3) 0.044(3) 0.048(3) -0.003(2) 0.023(3) -0.015(2)
C7 0.069(4) 0.077(4) 0.068(4) -0.007(3) 0.031(3) 0.000(3)
C8 0.074(3) 0.075(4) 0.059(4) 0.001(3) 0.029(3) 0.005(3)
C9 0.068(4) 0.063(3) 0.069(4) 0.008(3) 0.039(3) 0.008(3)
C10 0.079(4) 0.062(3) 0.060(4) 0.008(3) 0.030(3) 0.020(3)
C11 0.086(4) 0.053(3) 0.066(4) 0.003(3) 0.018(3) -0.012(3)
C12 0.080(4) 0.065(4) 0.057(3) 0.004(3) 0.020(3) -0.009(3)
C13 0.062(3) 0.054(3) 0.055(3) -0.005(3) 0.030(3) -0.001(2)
C14 0.082(4) 0.063(3) 0.068(4) 0.006(3) 0.034(3) -0.002(3)
C15 0.111(5) 0.068(4) 0.095(5) 0.014(3) 0.058(4) -0.004(3)
C16 0.100(5) 0.048(3) 0.121(5) -0.009(4) 0.060(4) -0.007(3)
C17 0.095(4) 0.075(4) 0.088(4) -0.017(3) 0.041(3) -0.016(3)
C18 0.087(4) 0.063(3) 0.074(4) -0.003(3) 0.043(3) -0.014(3)
C19 0.058(3) 0.056(3) 0.056(3) -0.007(2) 0.030(3) -0.002(2)
C20 0.073(4) 0.074(3) 0.056(3) -0.004(3) 0.029(3) 0.007(3)
C21 0.090(4) 0.102(4) 0.059(4) -0.001(3) 0.031(3) -0.004(3)
C22 0.104(5) 0.136(6) 0.063(4) -0.031(4) 0.046(4) -0.033(4)
C23 0.083(4) 0.117(5) 0.101(5) -0.052(4) 0.053(4) -0.009(4)
C24 0.067(3) 0.080(4) 0.072(4) -0.020(3) 0.034(3) -0.002(3)
C25 0.061(3) 0.058(3) 0.053(3) -0.001(2) 0.025(3) -0.005(3)
C26 0.077(4) 0.070(3) 0.077(4) 0.015(3) 0.035(3) 0.002(3)
C27 0.085(4) 0.082(4) 0.099(5) 0.019(3) 0.030(4) 0.014(3)
C28 0.107(5) 0.085(4) 0.078(4) 0.025(3) 0.017(4) 0.010(4)
C29 0.109(5) 0.104(5) 0.105(5) 0.043(4) 0.042(4) -0.003(4)
C30 0.072(4) 0.090(4) 0.085(4) 0.013(3) 0.031(3) 0.004(3)
C31 0.060(3) 0.057(3) 0.049(3) 0.000(2) 0.026(3) 0.001(2)
C32 0.078(4) 0.065(3) 0.071(3) -0.009(3) 0.043(3) -0.004(3)
C33 0.103(4) 0.069(4) 0.076(4) -0.011(3) 0.054(4) 0.013(3)
C34 0.078(4) 0.085(4) 0.082(4) 0.009(3) 0.049(3) 0.018(3)
C35 0.079(4) 0.077(4) 0.087(4) 0.002(3) 0.047(3) -0.001(3)
C36 0.072(4) 0.065(3) 0.076(3) -0.008(3) 0.042(3) 0.007(3)
C37 0.061(4) 0.086(4) 0.076(4) -0.001(3) 0.025(3) 0.012(3)
C38 0.099(5) 0.123(5) 0.105(5) -0.014(4) 0.057(4) 0.006(4)
C39 0.117(6) 0.190(8) 0.140(7) -0.009(6) 0.083(6) 0.010(6)
C40 0.140(8) 0.221(9) 0.117(7) -0.035(6) 0.077(6) 0.025(7)
C41 0.115(6) 0.199(8) 0.122(7) -0.056(6) 0.051(5) 0.004(6)
C42 0.091(5) 0.138(5) 0.094(5) -0.034(4) 0.046(4) -0.006(4)
C43 0.058(3) 0.064(4) 0.069(4) 0.005(3) 0.014(3) 0.001(3)
C44 0.077(4) 0.061(4) 0.097(4) 0.006(3) 0.020(3) -0.004(3)
C45 0.103(5) 0.061(4) 0.129(6) 0.002(4) 0.032(5) -0.004(3)
C46 0.103(5) 0.080(5) 0.120(6) 0.038(4) 0.020(5) 0.001(4)
C47 0.104(5) 0.113(5) 0.079(4) 0.023(4) 0.013(4) 0.005(4)
C48 0.091(4) 0.085(4) 0.075(4) 0.006(4) 0.017(3) 0.014(3)
C49 0.059(3) 0.060(3) 0.077(4) 0.006(3) 0.018(3) 0.005(3)
C50 0.078(4) 0.082(4) 0.106(5) 0.012(4) 0.018(3) 0.002(4)
C51 0.107(5) 0.072(4) 0.131(6) 0.019(4) 0.034(5) 0.012(4)
C52 0.119(6) 0.074(4) 0.121(6) -0.003(4) 0.048(5) -0.018(4)
C53 0.094(5) 0.103(5) 0.098(5) 0.006(4) 0.017(4) -0.016(4)
C54 0.076(4) 0.077(4) 0.104(5) 0.012(3) 0.019(4) 0.000(3)
C55 0.063(3) 0.060(3) 0.060(3) -0.001(3) 0.018(3) 0.000(3)
C56 0.066(4) 0.062(3) 0.078(4) 0.002(3) 0.021(3) -0.004(3)
C57 0.085(4) 0.078(4) 0.088(4) 0.005(3) 0.040(4) -0.015(3)
C58 0.066(4) 0.094(4) 0.115(6) -0.005(4) 0.035(4) -0.006(3)
C59 0.064(4) 0.100(4) 0.082(4) 0.006(3) 0.011(3) -0.003(3)
C60 0.060(4) 0.088(4) 0.071(4) 0.007(3) 0.024(3) -0.001(3)
C61 0.124(5) 0.048(3) 0.089(4) -0.008(3) 0.060(4) -0.007(4)
C62 0.210(7) 0.056(4) 0.108(5) 0.017(3) 0.096(5) 0.026(5)
C63 0.290(12) 0.066(6) 0.151(7) 0.013(5) 0.160(9) 0.030(7)
C64 0.327(15) 0.061(5) 0.212(11) -0.016(6) 0.214(12) -0.020(9)
C65 0.232(9) 0.091(5) 0.226(9) -0.047(6) 0.173(8) -0.061(6)
C66 0.172(7) 0.052(4) 0.162(6) -0.020(4) 0.100(6) -0.032(4)
C67 0.080(4) 0.061(3) 0.068(4) 0.001(3) 0.018(3) 0.009(3)
C68 0.086(5) 0.099(5) 0.106(5) -0.012(4) 0.024(4) 0.012(4)
C69 0.093(6) 0.120(6) 0.160(7) -0.005(5) 0.038(5) 0.025(5)
C70 0.077(5) 0.142(7) 0.143(8) 0.025(6) 0.002(5) 0.010(5)
C71 0.099(6) 0.136(6) 0.112(6) -0.017(4) 0.011(5) -0.007(5)
C72 0.085(5) 0.101(4) 0.083(4) -0.007(4) 0.019(4) 0.000(4)
C73 0.063(3) 0.044(3) 0.059(3) -0.003(2) 0.019(3) -0.002(2)
C74 0.078(4) 0.056(3) 0.074(4) -0.001(3) 0.034(3) 0.004(3)
C75 0.087(4) 0.059(3) 0.098(5) 0.016(3) 0.049(4) 0.012(3)
C76 0.117(5) 0.084(4) 0.077(4) 0.016(4) 0.042(4) 0.032(4)
C77 0.105(5) 0.072(4) 0.077(5) -0.001(3) 0.016(4) -0.004(3)
C78 0.089(4) 0.065(3) 0.069(4) 0.008(3) 0.021(3) -0.003(3)
C79 0.078(3) 0.045(3) 0.056(3) 0.005(2) 0.028(3) -0.003(2)
C80 0.111(4) 0.052(3) 0.071(4) 0.003(3) 0.039(3) -0.002(3)
C81 0.111(4) 0.080(4) 0.077(4) -0.006(3) 0.055(4) -0.017(3)
C82 0.085(4) 0.065(4) 0.087(4) -0.010(3) 0.046(3) -0.006(3)
C83 0.062(3) 0.060(3) 0.082(4) 0.007(3) 0.031(3) 0.003(3)
C84 0.066(3) 0.059(3) 0.064(3) 0.002(3) 0.033(3) -0.007(3)
O1 0.358(18) 0.266(12) 0.370(15) 0.007(11) 0.165(14) -0.100(12)
C85 0.174(12) 0.333(19) 0.194(12) 0.094(12) 0.042(10) 0.016(13)
C86 0.25(2) 0.36(3) 0.87(5) 0.11(4) 0.15(3) 0.02(2)
C87 0.67(4) 0.095(10) 0.50(3) 0.095(14) 0.08(3) 0.013(17)

loop_
_atom_type_symbol
_atom_type_description
_atom_type_scat_dispersion_real
_atom_type_scat_dispersion_imag
_atom_type_scat_source
C C 0.0033 0.0016 'International Tables Vol C Tables 4.2.6.8 and 6.1.1.4'
H H 0.0000 0.0000 'International Tables Vol C Tables 4.2.6.8 and 6.1.1.4'
N N 0.0061 0.0033 'International Tables Vol C Tables 4.2.6.8 and 6.1.1.4'
O O 0.0106 0.0060 'International Tables Vol C Tables 4.2.6.8 and 6.1.1.4'
P P 0.1023 0.0942 'International Tables Vol C Tables 4.2.6.8 and 6.1.1.4'
S S 0.1246 0.1234 'International Tables Vol C Tables 4.2.6.8 and 6.1.1.4'
Cr Cr 0.3209 0.6236 'International Tables Vol C Tables 4.2.6.8 and 6.1.1.4'

loop_
_geom_angle_atom_site_label_1
_geom_angle_atom_site_label_2
_geom_angle_atom_site_label_3
_geom_angle
_geom_angle_site_symmetry_1
_geom_angle_site_symmetry_3
_geom_angle_publ_flag
S6 Cr1 S5 87.13(4) . . ?
S6 Cr1 S1 172.42(5) . . ?
S5 Cr1 S1 87.39(4) . . ?
S6 Cr1 S3 87.51(4) . . ?
S5 Cr1 S3 173.27(5) . . ?
S1 Cr1 S3 98.31(4) . . ?
S6 Cr1 S4 96.78(4) . . ?
S5 Cr1 S4 90.42(4) . . ?
S1 Cr1 S4 88.49(4) . . ?
S3 Cr1 S4 86.18(4) . . ?
S6 Cr1 S2 88.32(4) . . ?
S5 Cr1 S2 93.71(5) . . ?
S1 Cr1 S2 86.81(4) . . ?
S3 Cr1 S2 90.19(4) . . ?
S4 Cr1 S2 173.59(5) . . ?
C19 P1 C13 107.5(2) . . ?
C19 P1 C31 110.0(2) . . ?
C13 P1 C31 109.3(2) . . ?
C19 P1 C25 111.7(2) . . ?
C13 P1 C25 109.4(2) . . ?
C31 P1 C25 109.0(2) . . ?
C49 P2 C37 108.2(3) . . ?
C49 P2 C55 110.3(2) . . ?
C37 P2 C55 109.4(3) . . ?
C49 P2 C43 110.0(2) . . ?
C37 P2 C43 109.2(2) . . ?
C55 P2 C43 109.9(2) . . ?
C67 P3 C73 105.9(2) . . ?
C67 P3 C61 111.2(3) . . ?
C73 P3 C61 110.9(2) . . ?
C67 P3 C79 110.6(2) . . ?
C73 P3 C79 111.1(2) . . ?
C61 P3 C79 107.2(2) . . ?
C1 S1 Cr1 101.86(16) . . ?
C2 S2 Cr1 101.65(16) . . ?
C3 S3 Cr1 103.32(15) . . ?
C4 S4 Cr1 102.61(16) . . ?
C5 S5 Cr1 102.00(16) . . ?
C6 S6 Cr1 102.30(16) . . ?
C2 C1 C7 119.7(4) . . ?
C2 C1 S1 123.9(3) . . ?
C7 C1 S1 116.3(3) . . ?
C1 C2 C8 119.6(4) . . ?
C1 C2 S2 124.1(4) . . ?
C8 C2 S2 116.3(4) . . ?
C4 C3 C9 119.0(4) . . ?
C4 C3 S3 123.4(3) . . ?
C9 C3 S3 117.7(3) . . ?
C3 C4 C10 120.7(4) . . ?
C3 C4 S4 123.8(3) . . ?
C10 C4 S4 115.5(3) . . ?
C6 C5 C11 120.0(4) . . ?
C6 C5 S5 124.0(3) . . ?
C11 C5 S5 116.0(3) . . ?
C5 C6 C12 119.7(4) . . ?
C5 C6 S6 124.1(3) . . ?
C12 C6 S6 116.2(3) . . ?
N1 C7 C1 178.9(6) . . ?
N2 C8 C2 176.9(5) . . ?
N3 C9 C3 177.5(5) . . ?
N4 C10 C4 179.1(6) . . ?
N5 C11 C5 179.0(6) . . ?
N6 C12 C6 177.5(5) . . ?
C18 C13 C14 119.4(4) . . ?
C18 C13 P1 120.7(4) . . ?
C14 C13 P1 119.5(4) . . ?
C15 C14 C13 120.0(5) . . ?
C16 C15 C14 120.1(5) . . ?
C15 C16 C17 120.5(5) . . ?
C16 C17 C18 119.5(5) . . ?
C13 C18 C17 120.3(5) . . ?
C24 C19 C20 118.5(4) . . ?
C24 C19 P1 120.2(4) . . ?
C20 C19 P1 120.9(4) . . ?
C21 C20 C19 120.5(5) . . ?
C20 C21 C22 120.4(5) . . ?
C23 C22 C21 120.2(5) . . ?
C22 C23 C24 119.8(5) . . ?
C19 C24 C23 120.6(5) . . ?
C26 C25 C30 118.1(4) . . ?
C26 C25 P1 121.3(4) . . ?
C30 C25 P1 120.6(4) . . ?
C27 C26 C25 121.9(5) . . ?
C26 C27 C28 119.5(5) . . ?
C29 C28 C27 120.1(5) . . ?
C28 C29 C30 120.5(6) . . ?
C25 C30 C29 119.8(5) . . ?
C32 C31 C36 119.4(4) . . ?
C32 C31 P1 120.7(4) . . ?
C36 C31 P1 119.9(3) . . ?
C33 C32 C31 119.6(4) . . ?
C34 C33 C32 121.0(5) . . ?
C33 C34 C35 120.0(5) . . ?
C34 C35 C36 120.2(5) . . ?
C35 C36 C31 119.8(4) . . ?
C38 C37 C42 119.9(5) . . ?
C38 C37 P2 119.4(5) . . ?
C42 C37 P2 120.6(5) . . ?
C39 C38 C37 120.0(6) . . ?
C38 C39 C40 120.2(7) . . ?
C41 C40 C39 120.1(8) . . ?
C40 C41 C42 120.2(7) . . ?
C37 C42 C41 119.7(6) . . ?
C44 C43 C48 119.3(5) . . ?
C44 C43 P2 119.7(4) . . ?
C48 C43 P2 121.0(4) . . ?
C45 C44 C43 119.3(5) . . ?
C46 C45 C44 120.4(6) . . ?
C45 C46 C47 121.3(6) . . ?
C46 C47 C48 119.6(6) . . ?
C47 C48 C43 120.1(5) . . ?
C50 C49 C54 118.3(5) . . ?
C50 C49 P2 120.3(4) . . ?
C54 C49 P2 121.3(4) . . ?
C49 C50 C51 120.0(5) . . ?
C52 C51 C50 120.6(6) . . ?
C51 C52 C53 120.4(6) . . ?
C52 C53 C54 120.8(6) . . ?
C49 C54 C53 119.8(5) . . ?
C56 C55 C60 118.9(5) . . ?
C56 C55 P2 120.4(4) . . ?
C60 C55 P2 120.8(4) . . ?
C55 C56 C57 120.1(5) . . ?
C58 C57 C56 120.1(5) . . ?
C59 C58 C57 119.8(5) . . ?
C60 C59 C58 120.5(5) . . ?
C59 C60 C55 120.5(5) . . ?
C62 C61 C66 118.5(6) . . ?
C62 C61 P3 125.2(5) . . ?
C66 C61 P3 116.1(4) . . ?
C61 C62 C63 122.1(7) . . ?
C64 C63 C62 117.1(10) . . ?
C63 C64 C65 124.7(11) . . ?
C64 C65 C66 116.4(9) . . ?
C65 C66 C61 121.1(7) . . ?
C68 C67 C72 119.3(5) . . ?
C68 C67 P3 119.7(5) . . ?
C72 C67 P3 120.7(5) . . ?
C69 C68 C67 120.4(6) . . ?
C68 C69 C70 120.0(7) . . ?
C71 C70 C69 119.6(7) . . ?
C70 C71 C72 121.2(7) . . ?
C67 C72 C71 119.6(6) . . ?
C74 C73 C78 118.8(4) . . ?
C74 C73 P3 119.0(4) . . ?
C78 C73 P3 122.2(4) . . ?
C75 C74 C73 120.3(5) . . ?
C74 C75 C76 119.6(5) . . ?
C77 C76 C75 120.6(5) . . ?
C76 C77 C78 120.2(5) . . ?
C77 C78 C73 120.5(5) . . ?
C84 C79 C80 118.3(4) . . ?
C84 C79 P3 122.8(4) . . ?
C80 C79 P3 118.9(4) . . ?
C81 C80 C79 120.8(5) . . ?
C82 C81 C80 119.7(5) . . ?
C83 C82 C81 120.1(5) . . ?
C82 C83 C84 120.5(5) . . ?
C83 C84 C79 120.5(4) . . ?
O1 C86 C87 138(2) . . ?
O1 C86 C85 96.0(12) . . ?
C87 C86 C85 123.8(14) . . ?

loop_
_geom_bond_atom_site_label_1
_geom_bond_atom_site_label_2
_geom_bond_distance
_geom_bond_site_symmetry_2
_geom_bond_publ_flag
Cr1 S6 2.3863(12) . ?
Cr1 S5 2.3921(12) . ?
Cr1 S1 2.3923(13) . ?
Cr1 S3 2.3944(13) . ?
Cr1 S4 2.3989(13) . ?
Cr1 S2 2.4009(13) . ?
P1 C19 1.780(4) . ?
P1 C13 1.784(4) . ?
P1 C31 1.786(4) . ?
P1 C25 1.791(4) . ?
P2 C49 1.779(5) . ?
P2 C37 1.778(5) . ?
P2 C55 1.784(5) . ?
P2 C43 1.793(5) . ?
P3 C67 1.771(5) . ?
P3 C73 1.772(4) . ?
P3 C61 1.781(5) . ?
P3 C79 1.777(5) . ?
S1 C1 1.738(4) . ?
S2 C2 1.736(4) . ?
S3 C3 1.722(4) . ?
S4 C4 1.737(4) . ?
S5 C5 1.737(4) . ?
S6 C6 1.732(4) . ?
N1 C7 1.150(5) . ?
N2 C8 1.145(5) . ?
N3 C9 1.143(5) . ?
N4 C10 1.136(5) . ?
N5 C11 1.137(5) . ?
N6 C12 1.138(5) . ?
C1 C2 1.351(5) . ?
C1 C7 1.437(6) . ?
C2 C8 1.420(6) . ?
C3 C4 1.361(5) . ?
C3 C9 1.441(6) . ?
C4 C10 1.437(6) . ?
C5 C6 1.351(5) . ?
C5 C11 1.438(6) . ?
C6 C12 1.435(6) . ?
C13 C18 1.373(5) . ?
C13 C14 1.383(5) . ?
C14 C15 1.379(6) . ?
C15 C16 1.362(7) . ?
C16 C17 1.374(6) . ?
C17 C18 1.384(6) . ?
C19 C24 1.379(5) . ?
C19 C20 1.393(5) . ?
C20 C21 1.368(6) . ?
C21 C22 1.366(7) . ?
C22 C23 1.370(7) . ?
C23 C24 1.385(6) . ?
C25 C26 1.378(6) . ?
C25 C30 1.385(6) . ?
C26 C27 1.366(6) . ?
C27 C28 1.370(7) . ?
C28 C29 1.358(7) . ?
C29 C30 1.393(6) . ?
C31 C32 1.385(5) . ?
C31 C36 1.390(5) . ?
C32 C33 1.383(6) . ?
C33 C34 1.355(6) . ?
C34 C35 1.376(6) . ?
C35 C36 1.381(6) . ?
C37 C38 1.372(7) . ?
C37 C42 1.380(6) . ?
C38 C39 1.375(8) . ?
C39 C40 1.370(9) . ?
C40 C41 1.365(9) . ?
C41 C42 1.380(8) . ?
C43 C44 1.386(6) . ?
C43 C48 1.384(6) . ?
C44 C45 1.378(7) . ?
C45 C46 1.348(8) . ?
C46 C47 1.358(7) . ?
C47 C48 1.376(6) . ?
C49 C50 1.384(6) . ?
C49 C54 1.383(6) . ?
C50 C51 1.398(7) . ?
C51 C52 1.340(7) . ?
C52 C53 1.347(7) . ?
C53 C54 1.394(7) . ?
C55 C56 1.378(6) . ?
C55 C60 1.391(6) . ?
C56 C57 1.387(6) . ?
C57 C58 1.373(6) . ?
C58 C59 1.370(7) . ?
C59 C60 1.365(6) . ?
C61 C62 1.347(7) . ?
C61 C66 1.393(7) . ?
C62 C63 1.407(9) . ?
C63 C64 1.334(11) . ?
C64 C65 1.376(11) . ?
C65 C66 1.398(7) . ?
C67 C68 1.382(7) . ?
C67 C72 1.389(6) . ?
C68 C69 1.381(8) . ?
C69 C70 1.385(8) . ?
C70 C71 1.361(9) . ?
C71 C72 1.383(7) . ?
C73 C74 1.382(5) . ?
C73 C78 1.392(6) . ?
C74 C75 1.378(6) . ?
C75 C76 1.377(6) . ?
C76 C77 1.359(7) . ?
C77 C78 1.365(6) . ?
C79 C84 1.380(5) . ?
C79 C80 1.394(6) . ?
C80 C81 1.381(6) . ?
C81 C82 1.376(6) . ?
C82 C83 1.363(6) . ?
C83 C84 1.384(5) . ?
O1 C86 1.288(12) . ?
C85 C86 1.581(11) . ?
C86 C87 1.571(11) . ?
